data_7134056
loop_
_publ_author_name
'Hou, Ming'
'Jia, Mengjie'
'Qi, Rui'
'Zhang, Zhide'
'He, Linli'
'Bai, Tianwen'
'Bao, Chen'
'Qiu, Guanyinsheng'

_publ_section_title
;
 Ferric Nitrene-Promoted anti-Markovnikov Ring-Opening of Epoxides and
 Nucleophilic Functionalization of Benzylic C-H Bonds under
 Photo-Irradiation
;
_journal_name_full 'Chemical Communications'
_journal_paper_doi 10.1039/D4CC04236K
_journal_year 2025
_chemical_formula_moiety '2(C10 H9 Br O3)'
_chemical_formula_sum 'C20 H18 Br2 O6'
_chemical_formula_weight 514.16
_space_group_crystal_system orthorhombic
_space_group_IT_number 29
_space_group_name_Hall 'P 2c -2ac'
_space_group_name_H-M_alt 'P c a 21'
_atom_sites_solution_hydrogens geom
_atom_sites_solution_primary dual
_audit_block_doi 10.5517/ccdc.csd.cc2g1d86
_audit_creation_date 2023-03-22
_audit_creation_method
;
Olex2 1.2
(compiled 2017.08.10 svn.r3458 for OlexSys, GUI svn.r5381)
;
_audit_update_record
;
2023-05-25 deposited with the CCDC.	2024-12-16 downloaded from the CCDC.
;
_cell_angle_alpha 90
_cell_angle_beta 90
_cell_angle_gamma 90
_cell_formula_units_Z 4
_cell_length_a 10.7195(4)
_cell_length_b 14.0637(5)
_cell_length_c 13.2599(8)
_cell_measurement_reflns_used 1574
_cell_measurement_temperature 293(2)
_cell_measurement_theta_max 71.9270
_cell_measurement_theta_min 5.1650
_cell_volume 1999.01(16)
_computing_cell_refinement 'CrysAlisPro 1.171.39.46 (Rigaku OD, 2018)'
_computing_data_collection 'CrysAlisPro 1.171.39.46 (Rigaku OD, 2018)'
_computing_data_reduction 'CrysAlisPro 1.171.39.46 (Rigaku OD, 2018)'
_computing_molecular_graphics 'Olex2 (Dolomanov et al., 2009)'
_computing_publication_material 'Olex2 (Dolomanov et al., 2009)'
_computing_structure_refinement 'ShelXL (Sheldrick, 2015)'
_computing_structure_solution 'ShelXT (Sheldrick, 2015)'
_diffrn_ambient_temperature 293(2)
_diffrn_detector 'CCD plate'
_diffrn_detector_area_resol_mean 16.0802
_diffrn_detector_type Eos
_diffrn_measured_fraction_theta_full 0.999
_diffrn_measured_fraction_theta_max 0.970
_diffrn_measurement_details
;
List of Runs (angles in degrees, time in seconds):

  # Type    Start    End  Width  t~exp~   \w     \q     \k     \f   Frames
#--------------------------------------------------------------------------
  1  \w     47.00  74.00   1.00    1.11    --   36.58 -99.00   0.00   27
  2  \w     -3.00  26.00   1.00    1.11    --   36.58 -99.00   0.00   29
  3  \w     60.00 108.00   1.00    1.11    --   36.58 178.00 -30.00   48
  4  \w     59.00  94.00   1.00    1.11    --   36.58 178.00-180.00   35
  5  \w     69.00  95.00   1.00    1.11    --   36.58  77.00 -60.00   26
  6  \w     58.00  94.00   1.00    1.11    --   36.58 178.00 120.00   36
  7  \w     33.00  66.00   1.00    1.11    --   36.58 -99.00-150.00   33
  8  \w     97.00 173.00   1.00    4.43    --  108.00  61.00 -30.00   76
  9  \w    100.00 164.00   1.00    4.43    --  108.00 111.00-150.00   64
 10  \w     60.00 117.00   1.00    4.43    --  108.00 -45.00  60.00   57
 11  \w    101.00 176.00   1.00    4.43    --  108.00 111.00   0.00   75
;
_diffrn_measurement_device 'four-circle diffractometer'
_diffrn_measurement_device_type 'Xcalibur, Eos, Gemini'
_diffrn_measurement_method '\w scans'
_diffrn_orient_matrix_type 'CrysAlisPro convention (1999,Acta A55,543-557)'
_diffrn_orient_matrix_UB_11 -0.1057042000
_diffrn_orient_matrix_UB_12 -0.0240160000
_diffrn_orient_matrix_UB_13 -0.0233744000
_diffrn_orient_matrix_UB_21 0.0005958000
_diffrn_orient_matrix_UB_22 -0.1122083000
_diffrn_orient_matrix_UB_23 0.0726348000
_diffrn_orient_matrix_UB_31 -0.0286993000
_diffrn_orient_matrix_UB_32 0.0864758000
_diffrn_orient_matrix_UB_33 0.0876583000
_diffrn_radiation_monochromator graphite
_diffrn_radiation_probe x-ray
_diffrn_radiation_type CuK\a
_diffrn_radiation_wavelength 1.54184
_diffrn_reflns_av_R_equivalents 0.0344
_diffrn_reflns_av_unetI/netI 0.0351
_diffrn_reflns_Laue_measured_fraction_full 0.999
_diffrn_reflns_Laue_measured_fraction_max 0.970
_diffrn_reflns_limit_h_max 12
_diffrn_reflns_limit_h_min -12
_diffrn_reflns_limit_k_max 17
_diffrn_reflns_limit_k_min -11
_diffrn_reflns_limit_l_max 9
_diffrn_reflns_limit_l_min -16
_diffrn_reflns_number 4346
_diffrn_reflns_point_group_measured_fraction_full 0.615
_diffrn_reflns_point_group_measured_fraction_max 0.594
_diffrn_reflns_theta_full 67.684
_diffrn_reflns_theta_max 72.153
_diffrn_reflns_theta_min 5.188
_diffrn_source 'fine-focus sealed X-ray tube'
_diffrn_source_type 'Enhance (Cu) X-ray Source'
_exptl_absorpt_coefficient_mu 5.449
_exptl_absorpt_correction_T_max 1.00000
_exptl_absorpt_correction_T_min 0.34014
_exptl_absorpt_correction_type multi-scan
_exptl_absorpt_process_details
;
CrysAlisPro 1.171.39.46 (Rigaku Oxford Diffraction, 2018)
Empirical absorption correction using spherical harmonics,
 implemented in SCALE3 ABSPACK scaling algorithm.
;
_exptl_crystal_colour colorless
_exptl_crystal_density_diffrn 1.708
_exptl_crystal_description block
_exptl_crystal_F_000 1024
_refine_diff_density_max 0.636
_refine_diff_density_min -0.776
_refine_diff_density_rms 0.152
_refine_ls_abs_structure_details
;
 Classical Flack method preferred over Parsons because s.u. lower.
;
_refine_ls_abs_structure_Flack -0.06(5)
_refine_ls_extinction_method none
_refine_ls_goodness_of_fit_ref 1.227
_refine_ls_hydrogen_treatment constr
_refine_ls_matrix_type full
_refine_ls_number_parameters 255
_refine_ls_number_reflns 2352
_refine_ls_number_restraints 1
_refine_ls_restrained_S_all 1.226
_refine_ls_R_factor_all 0.0685
_refine_ls_R_factor_gt 0.0593
_refine_ls_shift/su_max 0.000
_refine_ls_shift/su_mean 0.000
_refine_ls_structure_factor_coef Fsqd
_refine_ls_weighting_details 'w=1/[\s^2^(Fo^2^)+(0.1000P)^2^] where P=(Fo^2^+2Fc^2^)/3'
_refine_ls_weighting_scheme calc
_refine_ls_wR_factor_gt 0.1702
_refine_ls_wR_factor_ref 0.1810
_reflns_Friedel_coverage 0.170
_reflns_Friedel_fraction_full 0.191
_reflns_Friedel_fraction_max 0.182
_reflns_number_gt 1941
_reflns_number_total 2352
_reflns_threshold_expression 'I > 2\s(I)'
_cod_data_source_file d4cc04236k2.cif
_cod_data_source_block 20230321-2
_cod_database_code 7134056
_shelx_shelxl_version_number 2016/6
_chemical_oxdiff_formula 'C H O N Br'
_shelx_space_group_comment
;
The symmetry employed for this shelxl refinement is uniquely defined
by the following loop, which should always be used as a source of
symmetry information in preference to the above space-group names.
They are only intended as comments.
;
_reflns_odcompleteness_completeness 99.81
_reflns_odcompleteness_iscentric 1
_reflns_odcompleteness_theta 66.97
_olex2_refinement_description
;
1. Fixed Uiso
 At 1.2 times of:
  All C(H) groups, All C(H,H) groups
 At 1.5 times of:
  All C(H,H,H) groups
2.a Secondary CH2 refined with riding coordinates:
 C00R(H00N,H00O), C9(H9A,H9B)
2.b Aromatic/amide H refined with riding coordinates:
 C00A(H00A), C00B(H00B), C00D(H00F), C00H(H00H), C00I(H00I), C00L(H00L),
 C00M(H00M), C00P(H00P)
2.c Idealised Me refined as rotating group:
 C00N(H00C,H00D,H00E), C00Q(H00G,H00J,H00K)
;
_olex2_submission_special_instructions 'No special instructions were received'
_oxdiff_exptl_absorpt_empirical_details
;
Empirical correction (ABSPACK) includes:
- Absorption correction using spherical harmonics
- Frame scaling
;
_oxdiff_exptl_absorpt_empirical_full_max 3.037
_oxdiff_exptl_absorpt_empirical_full_min 0.675

loop_
_space_group_symop_operation_xyz
'x, y, z'
'-x, -y, z+1/2'
'x+1/2, -y, z'
'-x+1/2, y, z+1/2'

loop_
_atom_site_label
_atom_site_type_symbol
_atom_site_fract_x
_atom_site_fract_y
_atom_site_fract_z
_atom_site_U_iso_or_equiv
_atom_site_adp_type
_atom_site_occupancy
_atom_site_site_symmetry_order
_atom_site_calc_flag
_atom_site_refinement_flags_posn
_atom_site_refinement_flags_adp
_atom_site_refinement_flags_occupancy
_atom_site_disorder_assembly
_atom_site_disorder_group
Br01 Br 0.57404(10) 0.33726(6) 0.62576(12) 0.0617(4) Uani 1 1 d . . . . .
Br02 Br 0.69917(11) 1.16159(6) 0.37132(11) 0.0675(4) Uani 1 1 d . . . . .
O003 O 0.7264(4) 0.5160(4) 0.6222(9) 0.0608(18) Uani 1 1 d . . . . .
O004 O 0.6908(5) 0.5090(4) 0.3659(9) 0.0463(16) Uani 1 1 d . . . . .
O005 O 0.3736(5) 0.9616(4) 0.6172(9) 0.0602(18) Uani 1 1 d . . . . .
O10 O 0.5770(5) 0.9906(4) 0.6320(11) 0.0509(19) Uani 1 1 d . . . . .
O007 O 0.8966(5) 0.5374(4) 0.3783(9) 0.0592(17) Uani 1 1 d . . . . .
C008 C 0.5785(6) 0.6409(5) 0.6236(10) 0.0300(13) Uani 1 1 d . . . . .
O009 O 0.5445(5) 0.9848(5) 0.3812(10) 0.068(2) Uani 1 1 d . . . . .
C00A C 0.6726(6) 0.7094(5) 0.6279(8) 0.0347(15) Uani 1 1 d . . . . .
H00A H 0.755765 0.690772 0.630349 0.042 Uiso 1 1 calc R . . . .
C00B C 0.6425(6) 0.8042(5) 0.6286(8) 0.0329(14) Uani 1 1 d . . . . .
H00B H 0.705078 0.849962 0.631574 0.039 Uiso 1 1 calc R . . . .
C00C C 0.6183(6) 0.5372(4) 0.6234(8) 0.0312(13) Uani 1 1 d . . . . .
C00D C 0.8163(7) 0.8302(5) 0.3875(7) 0.0347(19) Uani 1 1 d . . . . .
H00F H 0.878884 0.875681 0.393300 0.042 Uiso 1 1 calc R . . . .
C00E C 0.6524(6) 0.9620(5) 0.3786(8) 0.0335(15) Uani 1 1 d . . . . .
C00F C 0.7525(9) 0.6675(4) 0.3777(9) 0.0316(13) Uani 1 1 d . . . . .
C00G C 0.5176(6) 0.8316(4) 0.6248(9) 0.0323(14) Uani 1 1 d . . . . .
C00H C 0.5977(6) 0.7903(5) 0.3709(8) 0.0365(15) Uani 1 1 d . . . . .
H00H H 0.514616 0.809028 0.366882 0.044 Uiso 1 1 calc R . . . .
C00I C 0.4251(5) 0.7631(5) 0.6173(9) 0.0414(17) Uani 1 1 d . . . . .
H00I H 0.342082 0.781574 0.612273 0.050 Uiso 1 1 calc R . . . .
C00J C 0.7898(7) 0.5640(5) 0.3756(8) 0.0383(16) Uani 1 1 d . . . . .
C00K C 0.6907(7) 0.8575(5) 0.3785(8) 0.0286(14) Uani 1 1 d . . . . .
C00L C 0.6282(6) 0.6957(5) 0.3694(7) 0.0338(15) Uani 1 1 d . . . . .
H00L H 0.565873 0.650121 0.362813 0.041 Uiso 1 1 calc R . . . .
C00M C 0.8445(6) 0.7353(6) 0.3877(7) 0.0397(18) Uani 1 1 d . . . . .
H00M H 0.927124 0.716253 0.394541 0.048 Uiso 1 1 calc R . . . .
C00N C 0.5516(9) 1.0918(5) 0.6322(13) 0.056(2) Uani 1 1 d . . . . .
H00C H 0.528981 1.111805 0.565433 0.083 Uiso 1 1 calc GR . . . .
H00D H 0.624874 1.125591 0.653490 0.083 Uiso 1 1 calc GR . . . .
H00E H 0.484297 1.105101 0.677781 0.083 Uiso 1 1 calc GR . . . .
C00O C 0.4802(7) 0.9347(5) 0.6232(9) 0.0376(15) Uani 1 1 d . . . . .
C00P C 0.4553(7) 0.6668(5) 0.6173(9) 0.0367(17) Uani 1 1 d . . . . .
H00P H 0.393140 0.620896 0.613054 0.044 Uiso 1 1 calc R . . . .
C00Q C 0.7153(9) 0.4082(6) 0.3655(15) 0.061(3) Uani 1 1 d . . . . .
H00G H 0.769158 0.392841 0.309941 0.091 Uiso 1 1 calc GR . . . .
H00J H 0.638132 0.374127 0.358560 0.091 Uiso 1 1 calc GR . . . .
H00K H 0.754937 0.390389 0.427579 0.091 Uiso 1 1 calc GR . . . .
C00R C 0.7557(9) 1.0340(5) 0.3772(14) 0.054(2) Uani 1 1 d . . . . .
H00N H 0.808573 1.021785 0.319254 0.065 Uiso 1 1 calc R . . . .
H00O H 0.806131 1.025959 0.437272 0.065 Uiso 1 1 calc R . . . .
C9 C 0.5155(6) 0.4653(5) 0.6255(12) 0.047(2) Uani 1 1 d . . . . .
H9A H 0.462402 0.474740 0.567118 0.057 Uiso 1 1 calc R . . . .
H9B H 0.465030 0.475634 0.685261 0.057 Uiso 1 1 calc R . . . .

loop_
_atom_site_aniso_label
_atom_site_aniso_U_11
_atom_site_aniso_U_22
_atom_site_aniso_U_33
_atom_site_aniso_U_23
_atom_site_aniso_U_13
_atom_site_aniso_U_12
Br01 0.0495(6) 0.0379(5) 0.0976(8) 0.0001(8) 0.0034(8) 0.0038(3)
Br02 0.0556(7) 0.0396(6) 0.1074(10) 0.0018(8) -0.0017(8) 0.0063(3)
O003 0.016(2) 0.045(3) 0.121(5) 0.003(5) 0.006(5) 0.0013(19)
O004 0.034(3) 0.033(3) 0.072(5) 0.004(4) 0.001(3) -0.007(2)
O005 0.032(3) 0.037(3) 0.112(6) 0.002(4) -0.002(5) 0.006(2)
O10 0.033(2) 0.030(3) 0.090(6) -0.003(5) 0.002(4) -0.0044(19)
O007 0.031(3) 0.037(3) 0.109(5) 0.000(4) -0.002(4) 0.005(2)
C008 0.020(3) 0.033(3) 0.037(3) 0.003(5) 0.001(3) -0.008(2)
O009 0.020(2) 0.045(3) 0.139(7) -0.011(5) 0.001(4) 0.007(2)
C00A 0.014(2) 0.042(4) 0.047(4) -0.001(4) 0.002(4) -0.005(2)
C00B 0.022(3) 0.038(3) 0.039(3) -0.003(4) -0.005(4) -0.008(2)
C00C 0.019(3) 0.029(3) 0.046(4) 0.002(4) -0.002(4) 0.003(2)
C00D 0.011(3) 0.041(4) 0.052(5) -0.001(4) -0.001(3) -0.005(3)
C00E 0.019(3) 0.031(3) 0.051(4) -0.003(4) 0.002(4) 0.002(2)
C00F 0.020(3) 0.037(3) 0.038(3) 0.003(4) 0.002(3) 0.000(3)
C00G 0.024(3) 0.029(3) 0.044(3) -0.003(4) -0.003(4) 0.000(2)
C00H 0.012(3) 0.048(4) 0.049(4) -0.001(4) -0.003(4) -0.003(3)
C00I 0.013(3) 0.042(4) 0.069(5) -0.003(5) 0.003(4) 0.002(2)
C00J 0.032(4) 0.036(4) 0.046(4) -0.001(4) 0.000(5) 0.001(3)
C00K 0.020(3) 0.033(3) 0.033(4) 0.001(5) 0.004(3) 0.008(3)
C00L 0.014(3) 0.042(4) 0.045(4) 0.004(5) -0.004(4) -0.007(3)
C00M 0.010(3) 0.045(4) 0.064(5) 0.002(4) -0.003(3) 0.004(3)
C00N 0.055(5) 0.026(4) 0.085(7) 0.006(5) 0.004(7) -0.004(3)
C00O 0.032(3) 0.032(3) 0.049(4) 0.001(4) 0.005(5) -0.001(3)
C00P 0.024(3) 0.037(4) 0.050(4) 0.004(4) 0.007(4) -0.003(2)
C00Q 0.059(6) 0.035(4) 0.089(8) 0.003(6) 0.012(8) -0.001(3)
C00R 0.022(3) 0.035(3) 0.106(7) 0.003(7) 0.002(5) 0.001(3)
C9 0.022(3) 0.032(3) 0.088(6) -0.005(5) -0.003(6) 0.000(2)

loop_
_atom_type_symbol
_atom_type_description
_atom_type_scat_dispersion_real
_atom_type_scat_dispersion_imag
_atom_type_scat_source
Br Br -0.6763 1.2805 'International Tables Vol C Tables 4.2.6.8 and 6.1.1.4'
C C 0.0181 0.0091 'International Tables Vol C Tables 4.2.6.8 and 6.1.1.4'
O O 0.0492 0.0322 'International Tables Vol C Tables 4.2.6.8 and 6.1.1.4'
H H 0.0000 0.0000 'International Tables Vol C Tables 4.2.6.8 and 6.1.1.4'

loop_
_geom_angle_atom_site_label_1
_geom_angle_atom_site_label_2
_geom_angle_atom_site_label_3
_geom_angle
_geom_angle_site_symmetry_1
_geom_angle_site_symmetry_3
_geom_angle_publ_flag
C00J O004 C00Q 115.5(7) . . ?
C00O O10 C00N 116.2(6) . . ?
C00A C008 C00C 117.4(5) . . ?
C00P C008 C00A 120.9(6) . . ?
C00P C008 C00C 121.7(6) . . ?
C008 C00A H00A 119.9 . . ?
C00B C00A C008 120.1(6) . . ?
C00B C00A H00A 119.9 . . ?
C00A C00B H00B 120.2 . . ?
C00A C00B C00G 119.6(6) . . ?
C00G C00B H00B 120.2 . . ?
O003 C00C C008 120.8(6) . . ?
O003 C00C C9 123.0(6) . . ?
C9 C00C C008 116.2(6) . . ?
C00K C00D H00F 120.7 . . ?
C00M C00D H00F 120.7 . . ?
C00M C00D C00K 118.6(7) . . ?
O009 C00E C00K 121.1(6) . . ?
O009 C00E C00R 122.1(7) . . ?
C00R C00E C00K 116.9(6) . . ?
C00L C00F C00J 121.7(7) . . ?
C00M C00F C00J 118.7(8) . . ?
C00M C00F C00L 119.6(6) . . ?
C00B C00G C00O 121.5(6) . . ?
C00I C00G C00B 119.9(6) . . ?
C00I C00G C00O 118.6(6) . . ?
C00K C00H H00H 120.2 . . ?
C00L C00H H00H 120.2 . . ?
C00L C00H C00K 119.6(6) . . ?
C00G C00I H00I 119.7 . . ?
C00G C00I C00P 120.6(6) . . ?
C00P C00I H00I 119.7 . . ?
O004 C00J C00F 110.7(6) . . ?
O007 C00J O004 125.8(7) . . ?
O007 C00J C00F 123.4(7) . . ?
C00D C00K C00E 121.4(6) . . ?
C00H C00K C00D 120.8(7) . . ?
C00H C00K C00E 117.8(7) . . ?
C00F C00L H00L 119.9 . . ?
C00H C00L C00F 120.2(6) . . ?
C00H C00L H00L 119.9 . . ?
C00D C00M C00F 121.1(7) . . ?
C00D C00M H00M 119.4 . . ?
C00F C00M H00M 119.4 . . ?
O10 C00N H00C 109.5 . . ?
O10 C00N H00D 109.5 . . ?
O10 C00N H00E 109.5 . . ?
H00C C00N H00D 109.5 . . ?
H00C C00N H00E 109.5 . . ?
H00D C00N H00E 109.5 . . ?
O005 C00O O10 124.7(7) . . ?
O005 C00O C00G 123.8(6) . . ?
O10 C00O C00G 111.5(6) . . ?
C008 C00P C00I 118.8(7) . . ?
C008 C00P H00P 120.6 . . ?
C00I C00P H00P 120.6 . . ?
O004 C00Q H00G 109.5 . . ?
O004 C00Q H00J 109.5 . . ?
O004 C00Q H00K 109.5 . . ?
H00G C00Q H00J 109.5 . . ?
H00G C00Q H00K 109.5 . . ?
H00J C00Q H00K 109.5 . . ?
Br02 C00R H00N 108.8 . . ?
Br02 C00R H00O 108.8 . . ?
C00E C00R Br02 113.8(6) . . ?
C00E C00R H00N 108.8 . . ?
C00E C00R H00O 108.8 . . ?
H00N C00R H00O 107.7 . . ?
Br01 C9 H9A 108.9 . . ?
Br01 C9 H9B 108.9 . . ?
C00C C9 Br01 113.3(5) . . ?
C00C C9 H9A 108.9 . . ?
C00C C9 H9B 108.9 . . ?
H9A C9 H9B 107.7 . . ?

loop_
_geom_bond_atom_site_label_1
_geom_bond_atom_site_label_2
_geom_bond_distance
_geom_bond_site_symmetry_2
_geom_bond_publ_flag
Br01 C9 1.907(7) . ?
Br02 C00R 1.895(7) . ?
O003 C00C 1.196(8) . ?
O004 C00J 1.320(9) . ?
O004 C00Q 1.442(9) . ?
O005 C00O 1.206(9) . ?
O10 C00N 1.449(9) . ?
O10 C00O 1.307(8) . ?
O007 C00J 1.205(9) . ?
C008 C00A 1.396(8) . ?
C008 C00C 1.519(9) . ?
C008 C00P 1.372(10) . ?
O009 C00E 1.201(8) . ?
C00A H00A 0.9300 . ?
C00A C00B 1.372(10) . ?
C00B H00B 0.9300 . ?
C00B C00G 1.394(9) . ?
C00C C9 1.497(9) . ?
C00D H00F 0.9300 . ?
C00D C00K 1.405(9) . ?
C00D C00M 1.369(11) . ?
C00E C00K 1.526(9) . ?
C00E C00R 1.500(10) . ?
C00F C00J 1.510(8) . ?
C00F C00L 1.394(11) . ?
C00F C00M 1.378(11) . ?
C00G C00I 1.386(9) . ?
C00G C00O 1.505(8) . ?
C00H H00H 0.9300 . ?
C00H C00K 1.378(10) . ?
C00H C00L 1.371(10) . ?
C00I H00I 0.9300 . ?
C00I C00P 1.392(10) . ?
C00L H00L 0.9300 . ?
C00M H00M 0.9300 . ?
C00N H00C 0.9600 . ?
C00N H00D 0.9600 . ?
C00N H00E 0.9600 . ?
C00P H00P 0.9300 . ?
C00Q H00G 0.9600 . ?
C00Q H00J 0.9600 . ?
C00Q H00K 0.9600 . ?
C00R H00N 0.9700 . ?
C00R H00O 0.9700 . ?
C9 H9A 0.9700 . ?
C9 H9B 0.9700 . ?
